data_2240029
loop_
_publ_author_name
'Corfield, Peter W. R.'

_publ_section_title
;
 Crystal structure of
 poly[(\m~3~-thiocyanato-\k^3^<i>N</i>:<i>S</i>:<i>S</i>)(trimethylphosphine
 sulfide-\k<i>S</i>)copper(I)]
;
_journal_coeditor_code PK2530
_journal_issue 11
_journal_name_full 'Acta Crystallographica Section E'
_journal_page_first 281
_journal_page_last 285
_journal_paper_doi 10.1107/S1600536814021412
_journal_volume 70
_journal_year 2014
_chemical_formula_iupac '[Cu (N C S) (C3 H9 P S)]'
_chemical_formula_moiety 'C4 H9 Cu1 N1 P1 S2'
_chemical_formula_sum 'C4 H9 Cu N P S2'
_chemical_formula_weight 229.75
_chemical_name_common 'trimethylposphinesulfidecopper(I) thiocyanate'
_chemical_name_systematic
;
Poly[(\m~3~-thiocyanato-\k^3^<i>N</i>:<i>S</i>:<i>S</i>)(trimethylphosphine
sulfide-\k<i>S</i>)copper(I)]
;
_space_group_IT_number 14
_symmetry_cell_setting monoclinic
_symmetry_space_group_name_Hall '-P 2ybc'
_symmetry_space_group_name_H-M 'P 1 21/c 1'
_atom_sites_solution_hydrogens geom
_atom_sites_solution_primary direct
_atom_sites_solution_secondary difmap
_audit_creation_method SHELXL-97
_cell_angle_alpha 90.00
_cell_angle_beta 98.945(17)
_cell_angle_gamma 90.00
_cell_formula_units_Z 8
_cell_length_a 5.793(3)
_cell_length_b 14.091(3)
_cell_length_c 22.064(7)
_cell_measurement_reflns_used 19
_cell_measurement_temperature 298(2)
_cell_measurement_theta_max 41.0
_cell_measurement_theta_min 6.4
_cell_volume 1779.2(11)
_computing_cell_refinement
;
Corfield (1972)
;
_computing_data_collection
;
Corfield (1972)
;
_computing_data_reduction
;
Data reduction followed procedures in Corfield <i>et al.</i> (1973) with
 <i>p</i> =
0.06,
with programs written by Corfield and by Graeme Gainsford
;
_computing_molecular_graphics
;
ORTEPIII (Burnett & Johnson, 1996)
;
_computing_publication_material
;
SHELXL97 (Sheldrick, 2008)
;
_computing_structure_refinement
;
SHELXL97 (Sheldrick, 2008)
;
_computing_structure_solution
;
local superposition program (Corfield, 1972)
;
_diffrn_ambient_temperature 298(2)
_diffrn_measured_fraction_theta_full 1.000
_diffrn_measured_fraction_theta_max 1.000
_diffrn_measurement_device_type 'Picker 4-circle'
_diffrn_measurement_method '\q/2\q scans'
_diffrn_radiation_monochromator 'oriented graphite 200 reflection'
_diffrn_radiation_source 'sealed X-ray tube'
_diffrn_radiation_type CuK\a
_diffrn_radiation_wavelength 1.5418
_diffrn_reflns_av_R_equivalents 0.0580
_diffrn_reflns_av_sigmaI/netI 0.0713
_diffrn_reflns_limit_h_max 6
_diffrn_reflns_limit_h_min 0
_diffrn_reflns_limit_k_max 16
_diffrn_reflns_limit_k_min -16
_diffrn_reflns_limit_l_max 25
_diffrn_reflns_limit_l_min -25
_diffrn_reflns_number 6315
_diffrn_reflns_theta_full 63.31
_diffrn_reflns_theta_max 63.31
_diffrn_reflns_theta_min 3.73
_diffrn_standards_decay_% 0.6(4)
_diffrn_standards_interval_count 400
_diffrn_standards_number 6
_exptl_absorpt_coefficient_mu 8.73
_exptl_absorpt_correction_T_max 0.704
_exptl_absorpt_correction_T_min 0.433
_exptl_absorpt_correction_type gaussian
_exptl_absorpt_process_details
;
(Busing & Levy, 1957)
;
_exptl_crystal_colour colorless
_exptl_crystal_density_diffrn 1.715
_exptl_crystal_density_meas 1.709
_exptl_crystal_density_method flotation
_exptl_crystal_description rod
_exptl_crystal_F_000 928
_exptl_crystal_size_max .31
_exptl_crystal_size_mid .059
_exptl_crystal_size_min .049
_refine_diff_density_max 0.293
_refine_diff_density_min -0.305
_refine_ls_extinction_coef 0.00128(9)
_refine_ls_extinction_expression Fc^*^=kFc[1+0.001xFc^2^\l^3^/sin(2\q)]^-1/4^
_refine_ls_extinction_method
;
SHELXL97 (Sheldrick, 2008)
;
_refine_ls_goodness_of_fit_ref 0.787
_refine_ls_hydrogen_treatment constr
_refine_ls_matrix_type full
_refine_ls_number_parameters 174
_refine_ls_number_reflns 2912
_refine_ls_number_restraints 0
_refine_ls_restrained_S_all 0.787
_refine_ls_R_factor_all 0.0406
_refine_ls_R_factor_gt 0.0265
_refine_ls_shift/su_max 0.001
_refine_ls_shift/su_mean 0.000
_refine_ls_structure_factor_coef Fsqd
_refine_ls_weighting_details 'calc w=1/[\s^2^(Fo^2^)]'
_refine_ls_weighting_scheme calc
_refine_ls_wR_factor_gt 0.0649
_refine_ls_wR_factor_ref 0.0755
_reflns_number_gt 2144
_reflns_number_total 2912
_reflns_threshold_expression I>2\s(I)
_cod_data_source_file pk2530sup1.cf
_cod_data_source_block I
_cod_original_sg_symbol_H-M 'P 21/c'
_cod_original_formula_sum 'C4 H9 Cu1 N1 P1 S2'
_cod_database_code 2240029
_cod_database_fobs_code 2240029

loop_
_symmetry_equiv_pos_as_xyz
'x, y, z'
'x, -y+1/2, z+1/2'
'-x, -y, -z'
'-x, y-1/2, -z-1/2'

loop_
_atom_site_type_symbol
_atom_site_label
_atom_site_fract_x
_atom_site_fract_y
_atom_site_fract_z
_atom_site_U_iso_or_equiv
_atom_site_adp_type
_atom_site_calc_flag
_atom_site_refinement_flags
_atom_site_occupancy
_atom_site_symmetry_multiplicity
_atom_site_disorder_group
Cu Cu1 0.03939(9) 0.30233(4) 0.41293(3) 0.04640(17) Uani d . 1 1 .
Cu Cu2A -0.2710(4) 0.3110(2) 0.25554(15) 0.0484(5) Uani d P 0.647(6) 1 1
Cu Cu2B -0.2599(8) 0.3379(3) 0.2721(2) 0.0484(5) Uani d P 0.353(6) 1 2
S S1 -0.17677(15) 0.43301(6) 0.37964(4) 0.0432(2) Uani d . 1 1 .
S S2 -0.11907(16) 0.39160(7) 0.18567(4) 0.0524(3) Uani d . 1 1 .
P P1 0.05098(15) 0.53894(6) 0.37911(4) 0.0356(2) Uani d . 1 1 .
P P2 -0.38568(14) 0.45343(6) 0.13294(4) 0.0326(2) Uani d . 1 1 .
S S3 -0.18043(14) 0.20640(6) 0.46933(4) 0.0440(2) Uani d . 1 1 .
S S4 0.01342(14) 0.21297(6) 0.30788(4) 0.0372(2) Uani d . 1 1 .
N N3 0.3696(5) 0.2829(2) 0.44265(13) 0.0448(7) Uani d . 1 1 .
C C3 0.5556(5) 0.2523(2) 0.45340(14) 0.0326(7) Uani d . 1 1 .
N N4 0.4265(5) 0.2852(2) 0.27391(14) 0.0488(8) Uani d . 1 1 .
C C4 0.2553(5) 0.2565(2) 0.28759(14) 0.0341(7) Uani d . 1 1 .
C C11 -0.1011(7) 0.6494(3) 0.3727(2) 0.0656(12) Uani d . 1 1 .
H H11A 0.0079 0.7001 0.3705 0.098 Uiso calc R 1 1 .
H H11B -0.1773 0.6582 0.4080 0.098 Uiso calc R 1 1 .
H H11C -0.2157 0.6492 0.3363 0.098 Uiso calc R 1 1 .
C C12 0.2638(7) 0.5438(3) 0.44721(16) 0.0566(11) Uani d . 1 1 .
H H12A 0.3472 0.4847 0.4523 0.085 Uiso calc R 1 1 .
H H12B 0.1868 0.5547 0.4821 0.085 Uiso calc R 1 1 .
H H12C 0.3716 0.5945 0.4438 0.085 Uiso calc R 1 1 .
C C13 0.2128(7) 0.5328(3) 0.31678(16) 0.0555(10) Uani d . 1 1 .
H H13A 0.1069 0.5336 0.2787 0.083 Uiso calc R 1 1 .
H H13B 0.3024 0.4752 0.3197 0.083 Uiso calc R 1 1 .
H H13C 0.3162 0.5863 0.3184 0.083 Uiso calc R 1 1 .
C C21 -0.5941(7) 0.3702(3) 0.09550(17) 0.0572(11) Uani d . 1 1 .
H H21A -0.7119 0.4035 0.0681 0.086 Uiso calc R 1 1 .
H H21B -0.6657 0.3369 0.1257 0.086 Uiso calc R 1 1 .
H H21C -0.5165 0.3257 0.0726 0.086 Uiso calc R 1 1 .
C C22 -0.2800(6) 0.5203(2) 0.07406(15) 0.0443(8) Uani d . 1 1 .
H H22A -0.4071 0.5546 0.0507 0.066 Uiso calc R 1 1 .
H H22B -0.2131 0.4780 0.0474 0.066 Uiso calc R 1 1 .
H H22C -0.1630 0.5643 0.0924 0.066 Uiso calc R 1 1 .
C C23 -0.5452(7) 0.5329(3) 0.17392(18) 0.0563(10) Uani d . 1 1 .
H H23A -0.4407 0.5795 0.1947 0.084 Uiso calc R 1 1 .
H H23B -0.6165 0.4979 0.2034 0.084 Uiso calc R 1 1 .
H H23C -0.6642 0.5639 0.1457 0.084 Uiso calc R 1 1 .

loop_
_atom_site_aniso_label
_atom_site_aniso_U_11
_atom_site_aniso_U_22
_atom_site_aniso_U_33
_atom_site_aniso_U_12
_atom_site_aniso_U_13
_atom_site_aniso_U_23
Cu1 0.0311(3) 0.0459(3) 0.0631(4) 0.0036(2) 0.0102(2) 0.0118(3)
Cu2A 0.0351(4) 0.0514(13) 0.0613(13) 0.0032(7) 0.0154(7) 0.0154(8)
Cu2B 0.0351(4) 0.0514(13) 0.0613(13) 0.0032(7) 0.0154(7) 0.0154(8)
S1 0.0335(5) 0.0360(5) 0.0598(6) 0.0020(4) 0.0066(4) 0.0080(4)
S2 0.0374(5) 0.0667(7) 0.0550(6) 0.0076(4) 0.0128(4) 0.0239(5)
P1 0.0355(5) 0.0327(4) 0.0385(5) 0.0027(4) 0.0053(4) 0.0023(4)
P2 0.0317(4) 0.0317(4) 0.0356(4) -0.0027(3) 0.0088(3) -0.0013(3)
S3 0.0317(5) 0.0437(5) 0.0581(5) 0.0036(4) 0.0117(4) 0.0168(4)
S4 0.0306(4) 0.0380(4) 0.0429(5) -0.0009(3) 0.0058(3) 0.0048(4)
N3 0.0340(17) 0.0473(18) 0.0534(18) -0.0045(14) 0.0075(14) 0.0049(14)
C3 0.0264(17) 0.0344(17) 0.0371(17) -0.0046(14) 0.0053(13) 0.0029(14)
N4 0.0347(17) 0.0549(19) 0.0571(19) 0.0040(14) 0.0083(14) 0.0100(15)
C4 0.0294(17) 0.0348(18) 0.0373(18) 0.0035(14) 0.0031(14) 0.0017(14)
C11 0.066(3) 0.035(2) 0.097(3) 0.0106(19) 0.015(2) 0.009(2)
C12 0.058(3) 0.068(3) 0.041(2) -0.007(2) -0.0039(18) -0.0054(19)
C13 0.052(2) 0.072(3) 0.043(2) -0.005(2) 0.0114(17) 0.0016(19)
C21 0.056(2) 0.060(3) 0.056(2) -0.024(2) 0.0123(19) -0.015(2)
C22 0.051(2) 0.041(2) 0.0412(19) -0.0013(17) 0.0092(16) 0.0050(16)
C23 0.055(2) 0.052(2) 0.065(3) 0.0013(19) 0.020(2) -0.011(2)

loop_
_atom_type_symbol
_atom_type_description
_atom_type_scat_dispersion_real
_atom_type_scat_dispersion_imag
_atom_type_scat_source
Cu Cu -1.9646 0.5888 'International Tables Vol C Tables 4.2.6.8 and 6.1.1.4'
S S 0.3331 0.5567 'International Tables Vol C Tables 4.2.6.8 and 6.1.1.4'
P P 0.2955 0.4335 'International Tables Vol C Tables 4.2.6.8 and 6.1.1.4'
N N 0.0311 0.0180 'International Tables Vol C Tables 4.2.6.8 and 6.1.1.4'
C C 0.0181 0.0091 'International Tables Vol C Tables 4.2.6.8 and 6.1.1.4'
H H 0.0000 0.0000 'International Tables Vol C Tables 4.2.6.8 and 6.1.1.4'

loop_
_geom_angle_atom_site_label_1
_geom_angle_atom_site_label_2
_geom_angle_atom_site_label_3
_geom_angle_site_symmetry_1
_geom_angle_site_symmetry_3
_geom_angle
_geom_angle_publ_flag
N3 Cu1 S1 . . 133.19(9) n
N3 Cu1 S3 . . 109.10(9) n
S1 Cu1 S3 . . 108.66(5) n
N3 Cu1 S4 . . 98.56(9) n
S1 Cu1 S4 . . 98.61(4) n
S3 Cu1 S4 . . 103.37(4) n
N4 Cu2A S2 1_455 . 137.01(15) n
N4 Cu2A S4 1_455 . 112.91(14) ?
S2 Cu2A S4 . . 108.98(10) ?
N4 Cu2B S2 1_455 . 125.7(3) ?
N4 Cu2B S4 1_455 . 106.2(2) ?
S2 Cu2B S4 . . 102.14(18) ?
N4 Cu2B S1 1_455 . 102.0(2) ?
S2 Cu2B S1 . . 121.57(19) ?
S4 Cu2B S1 . . 93.24(16) ?
P1 S1 Cu1 . . 105.99(5) y
P1 S1 Cu2B . . 113.21(11) ?
Cu1 S1 Cu2B . . 84.04(11) ?
P2 S2 Cu2A . . 106.09(8) y
P2 S2 Cu2B . . 106.55(13) y
C13 P1 C11 . . 107.1(2) ?
C13 P1 C12 . . 105.85(18) ?
C11 P1 C12 . . 107.5(2) ?
C13 P1 S1 . . 113.33(14) ?
C11 P1 S1 . . 109.55(15) ?
C12 P1 S1 . . 113.18(14) ?
C23 P2 C22 . . 107.47(18) ?
C23 P2 C21 . . 106.22(19) ?
C22 P2 C21 . . 107.02(17) ?
C23 P2 S2 . . 113.29(14) ?
C22 P2 S2 . . 109.52(12) ?
C21 P2 S2 . . 112.98(15) ?
C3 S3 Cu1 1_455 . 102.90(12) y
C4 S4 Cu2B . . 100.44(16) y
C4 S4 Cu2A . . 102.18(13) y
C4 S4 Cu1 . . 97.27(12) ?
Cu2B S4 Cu1 . . 83.30(12) ?
Cu2A S4 Cu1 . . 95.33(10) ?
C3 N3 Cu1 . . 164.6(3) y
N3 C3 S3 . 1_655 178.8(3) ?
C4 N4 Cu2A . 1_655 169.9(3) y
C4 N4 Cu2B . 1_655 166.1(3) y
Cu2A N4 Cu2B 1_655 1_655 15.43(11) ?
N4 C4 S4 . . 178.6(3) ?
P1 C11 H11A . . 109.5 ?
P1 C11 H11B . . 109.5 ?
H11A C11 H11B . . 109.5 ?
P1 C11 H11C . . 109.5 ?
H11A C11 H11C . . 109.5 ?
H11B C11 H11C . . 109.5 ?
P1 C12 H12A . . 109.5 ?
P1 C12 H12B . . 109.5 ?
H12A C12 H12B . . 109.5 ?
P1 C12 H12C . . 109.5 ?
H12A C12 H12C . . 109.5 ?
H12B C12 H12C . . 109.5 ?
P1 C13 H13A . . 109.5 ?
P1 C13 H13B . . 109.5 ?
H13A C13 H13B . . 109.5 ?
P1 C13 H13C . . 109.5 ?
H13A C13 H13C . . 109.5 ?
H13B C13 H13C . . 109.5 ?
P2 C21 H21A . . 109.5 ?
P2 C21 H21B . . 109.5 ?
H21A C21 H21B . . 109.5 ?
P2 C21 H21C . . 109.5 ?
H21A C21 H21C . . 109.5 ?
H21B C21 H21C . . 109.5 ?
P2 C22 H22A . . 109.5 ?
P2 C22 H22B . . 109.5 ?
H22A C22 H22B . . 109.5 ?
P2 C22 H22C . . 109.5 ?
H22A C22 H22C . . 109.5 ?
H22B C22 H22C . . 109.5 ?
P2 C23 H23A . . 109.5 ?
P2 C23 H23B . . 109.5 ?
H23A C23 H23B . . 109.5 ?
P2 C23 H23C . . 109.5 ?
H23A C23 H23C . . 109.5 ?
H23B C23 H23C . . 109.5 ?

loop_
_geom_bond_atom_site_label_1
_geom_bond_atom_site_label_2
_geom_bond_site_symmetry_2
_geom_bond_distance
_geom_bond_publ_flag
Cu1 N3 . 1.943(3) y
Cu1 S1 . 2.2830(11) y
Cu1 S3 . 2.3431(11) y
Cu1 S4 . 2.6214(12) n
Cu1 Cu2B . 3.351(5) n
Cu1 Cu2A . 3.656(3) n
Cu2A N4 1_455 1.894(4) y
Cu2A S2 . 2.206(3) y
Cu2A S4 . 2.316(3) y
Cu2B N4 1_455 1.969(6) y
Cu2B S2 . 2.315(5) y
Cu2B S4 . 2.416(5) y
Cu2B S1 . 2.702(5) n
S1 P1 . 1.9935(13) y
S2 P2 . 1.9848(14) y
P1 C13 . 1.783(4) ?
P1 C11 . 1.783(4) ?
P1 C12 . 1.791(3) ?
P2 C23 . 1.784(4) ?
P2 C22 . 1.788(3) ?
P2 C21 . 1.790(3) ?
S3 C3 1_455 1.648(3) ?
S4 C4 . 1.654(3) ?
N3 C3 . 1.150(4) ?
N4 C4 . 1.154(4) ?
C11 H11A . 0.9600 ?
C11 H11B . 0.9600 ?
C11 H11C . 0.9600 ?
C12 H12A . 0.9600 ?
C12 H12B . 0.9600 ?
C12 H12C . 0.9600 ?
C13 H13A . 0.9600 ?
C13 H13B . 0.9600 ?
C13 H13C . 0.9600 ?
C21 H21A . 0.9600 ?
C21 H21B . 0.9600 ?
C21 H21C . 0.9600 ?
C22 H22A . 0.9600 ?
C22 H22B . 0.9600 ?
C22 H22C . 0.9600 ?
C23 H23A . 0.9600 ?
C23 H23B . 0.9600 ?
C23 H23C . 0.9600 ?
